data_7707940
loop_
_publ_author_name
'Attwood, Max'
'Akutsu, Hiroki'
'Martin, Lee'
'Blundell, Toby J.'
'Le Maguere, Pierre'
'Turner, Scott S.'

_publ_section_title
;
 Exceptionally high temperature spin crossover in amide-functionalised
 2,6-bis(pyrazol-1-yl)pyridine iron(ii) complex revealed by variable
 temperature Raman spectroscopy and single crystal X-ray diffraction.
;
_journal_issue 34
_journal_name_full 'Dalton transactions (Cambridge, England : 2003)'
_journal_page_first 11843
_journal_page_last 11851
_journal_paper_doi 10.1039/d1dt01743h
_journal_volume 50
_journal_year 2021
_chemical_formula_moiety 'C24 H20 Fe N12 O2, 2(B F4)'
_chemical_formula_sum 'C24 H20 B2 F8 Fe N12 O2'
_chemical_formula_weight 737.99
_space_group_crystal_system monoclinic
_space_group_IT_number 14
_space_group_name_Hall '-P 2yn'
_space_group_name_H-M_alt 'P 1 21/n 1'
_atom_sites_solution_hydrogens geom
_atom_sites_solution_primary dual
_audit_creation_date 2018-05-09
_audit_creation_method
;
Olex2 1.2
(compiled 2018.04.26 svn.r3504 for OlexSys, GUI svn.r5492)
;
_audit_update_record
;
2021-05-25 deposited with the CCDC.	2021-07-28 downloaded from the CCDC.
;
_cell_angle_alpha 90
_cell_angle_beta 107.460(7)
_cell_angle_gamma 90
_cell_formula_units_Z 4
_cell_length_a 9.3506(6)
_cell_length_b 33.3034(10)
_cell_length_c 10.8189(8)
_cell_measurement_reflns_used 5586
_cell_measurement_temperature 499.99(10)
_cell_measurement_theta_max 73.8620
_cell_measurement_theta_min 4.4700
_cell_volume 3213.9(4)
_computing_cell_refinement 'CrysAlisPro 1.171.40.3a (Rigaku OD, 2018)'
_computing_data_collection 'CrysAlisPro 1.171.40.3a (Rigaku OD, 2018)'
_computing_data_reduction 'CrysAlisPro 1.171.40.3a (Rigaku OD, 2018)'
_computing_molecular_graphics 'Olex2 (Dolomanov et al., 2009)'
_computing_publication_material 'Olex2 (Dolomanov et al., 2009)'
_computing_structure_refinement 'ShelXL (Sheldrick, 2015)'
_computing_structure_solution 'ShelXT (Sheldrick, 2015)'
_diffrn_ambient_environment air
_diffrn_ambient_temperature 499.99(10)
_diffrn_detector 'CCD plate'
_diffrn_detector_type HyPix
_diffrn_measured_fraction_theta_full 0.996
_diffrn_measured_fraction_theta_max 0.996
_diffrn_measurement_details
;
List of Runs (angles in degrees, time in seconds):

  # Type    Start    End  Width  t~exp~   \w     \q     \k     \f   Frames
#--------------------------------------------------------------------------
  1  \w    -61.00  22.00   0.50   12.00    --  -49.80  57.00-120.00  166
  2  \w    -43.00 -14.00   0.50   57.00    --  -84.25 125.00  60.00   58
  3  \w    -91.00 -63.00   0.50   57.00    --  -84.25 125.00  60.00   56
  4  \w    -93.00 -57.00   0.50   12.00    --  -49.80   0.00  90.00   72
  5  \w   -123.00 -91.00   0.50   57.00    --  -84.25   0.00  90.00   64
  6  \w   -119.00 -73.00   0.50   12.00    --  -49.80-125.00-120.00   92
  7  \w   -118.00 -91.00   0.50   12.00    --  -49.80-125.00-150.00   54
  8  \w    -82.00 -51.00   0.50   12.00    --  -49.80   0.00-150.00   62
  9  \w     36.00  73.00   0.50   57.00    --  105.75 -57.00 -30.00   74
 10  \w     40.00  83.00   0.50   57.00    --  105.75 -57.00   0.00   86
 11  \w     43.00  83.00   0.50   57.00    --  105.75 -57.00  60.00   80
 12  \w     52.00 111.00   0.50   57.00    --  105.75 -19.00  90.00  118
 13  \w     79.00 105.00   0.50   57.00    --  105.75   0.00  90.00   52
 14  \w     37.00  62.00   0.50   57.00    --  105.75 -37.00  90.00   50
 15  \w     34.00  59.00   0.50   57.00    --  105.75 -37.00  60.00   50
 16  \w     39.00 103.00   0.50   57.00    --  105.75-125.00  30.00  128
 17  \w     45.00  83.00   0.50   57.00    --  105.75 -57.00-120.00   76
 18  \w     46.00  86.00   0.50   57.00    --  105.75 -57.00-150.00   80
 19  \w     73.00 111.00   0.50   57.00    --  105.75   0.00-120.00   76
 20  \w     34.00  59.00   0.50   57.00    --  105.75 -37.00-180.00   50
 21  \w     36.00  61.00   0.50   57.00    --  105.75 -37.00-150.00   50
;
_diffrn_measurement_device 'four-circle diffractometer'
_diffrn_measurement_device_type 'XtaLAB Synergy, Dualflex, HyPix'
_diffrn_measurement_method '\w scans'
_diffrn_orient_matrix_type 'CrysAlisPro convention (1999,Acta A55,543-557)'
_diffrn_orient_matrix_UB_11 -0.1501753000
_diffrn_orient_matrix_UB_12 0.0227918000
_diffrn_orient_matrix_UB_13 -0.0445478000
_diffrn_orient_matrix_UB_21 -0.0017112000
_diffrn_orient_matrix_UB_22 0.0028905000
_diffrn_orient_matrix_UB_23 0.1415233000
_diffrn_orient_matrix_UB_31 0.0853409000
_diffrn_orient_matrix_UB_32 0.0401949000
_diffrn_orient_matrix_UB_33 0.0150369000
_diffrn_radiation_monochromator mirror
_diffrn_radiation_probe x-ray
_diffrn_radiation_type CuK\a
_diffrn_radiation_wavelength 1.54184
_diffrn_reflns_av_R_equivalents 0.0432
_diffrn_reflns_av_unetI/netI 0.0465
_diffrn_reflns_Laue_measured_fraction_full 0.996
_diffrn_reflns_Laue_measured_fraction_max 0.996
_diffrn_reflns_limit_h_max 11
_diffrn_reflns_limit_h_min -10
_diffrn_reflns_limit_k_max 39
_diffrn_reflns_limit_k_min -30
_diffrn_reflns_limit_l_max 12
_diffrn_reflns_limit_l_min -12
_diffrn_reflns_number 18409
_diffrn_reflns_point_group_measured_fraction_full 0.996
_diffrn_reflns_point_group_measured_fraction_max 0.996
_diffrn_reflns_theta_full 67.076
_diffrn_reflns_theta_max 67.076
_diffrn_reflns_theta_min 4.485
_diffrn_source 'micro-focus sealed X-ray tube'
_diffrn_source_type 'PhotonJet (Cu) X-ray Source'
_exptl_absorpt_coefficient_mu 4.595
_exptl_absorpt_correction_T_max 1.00000
_exptl_absorpt_correction_T_min 0.54078
_exptl_absorpt_correction_type multi-scan
_exptl_absorpt_process_details
;
CrysAlisPro 1.171.40.3a (Rigaku Oxford Diffraction, 2018)
Empirical absorption correction using spherical harmonics,
 implemented in SCALE3 ABSPACK scaling algorithm.
;
_exptl_crystal_colour 'dark brown'
_exptl_crystal_colour_modifier dark
_exptl_crystal_colour_primary brown
_exptl_crystal_density_diffrn 1.525
_exptl_crystal_description block
_exptl_crystal_F_000 1488
_exptl_crystal_preparation 'Magnetic properties'
_exptl_crystal_size_max 0.208
_exptl_crystal_size_mid 0.137
_exptl_crystal_size_min 0.073
_refine_diff_density_max 0.233
_refine_diff_density_min -0.230
_refine_diff_density_rms 0.044
_refine_ls_extinction_coef 0.00052(18)
_refine_ls_extinction_expression Fc^*^=kFc[1+0.001xFc^2^\l^3^/sin(2\q)]^-1/4^
_refine_ls_extinction_method 'SHELXL-2014/7 (Sheldrick 2014'
_refine_ls_goodness_of_fit_ref 1.008
_refine_ls_hydrogen_treatment constr
_refine_ls_matrix_type full
_refine_ls_number_parameters 499
_refine_ls_number_reflns 5715
_refine_ls_number_restraints 108
_refine_ls_restrained_S_all 1.043
_refine_ls_R_factor_all 0.0858
_refine_ls_R_factor_gt 0.0575
_refine_ls_shift/su_max 0.001
_refine_ls_shift/su_mean 0.000
_refine_ls_structure_factor_coef Fsqd
_refine_ls_weighting_details 'w=1/[\s^2^(Fo^2^)+(0.1302P)^2^] where P=(Fo^2^+2Fc^2^)/3'
_refine_ls_weighting_scheme calc
_refine_ls_wR_factor_gt 0.1712
_refine_ls_wR_factor_ref 0.1988
_reflns_Friedel_coverage 0.000
_reflns_number_gt 3434
_reflns_number_total 5715
_reflns_threshold_expression 'I > 2\s(I)'
_cod_data_source_file d1dt01743h2.cif
_cod_data_source_block cambpp-01a_500k_manual
_cod_depositor_comments 'Adding full bibliography for 7707940--7707943.cif.'
_cod_original_cell_volume 3213.9(3)
_cod_database_code 7707940
_shelx_shelxl_version_number 2014/7
_chemical_oxdiff_formula 'C24 H20 B2 F8 Fe N12 O2'
_chemical_oxdiff_usercomment 'ruby test crystal'
_shelx_space_group_comment
;
The symmetry employed for this shelxl refinement is uniquely defined
by the following loop, which should always be used as a source of
symmetry information in preference to the above space-group names.
They are only intended as comments.
;
_reflns_odcompleteness_completeness 99.57
_reflns_odcompleteness_iscentric 1
_reflns_odcompleteness_theta 66.97
_olex2_refinement_description
;
1. Fixed Uiso
 At 1.2 times of:
  All C(H) groups, All N(H,H) groups
2. Restrained distances
 F00L-B019 \\sim F00K-B019 \\sim F2-B019 \\sim F015-B019 \\sim F01E-B019 \\sim
F00R-B019 \\sim F01D-B019
 with sigma of 0.01
 F0AA-B01A \\sim F00P-B01A \\sim F01C-B01A \\sim F0-B01A \\sim F014-B01A \\sim
F1-B01A
 with sigma of 0.01
3. Uiso/Uaniso restraints and constraints
F00K \\sim F00L \\sim F01D \\sim F01E \\sim F015 \\sim F2: within 2A with sigma
of 0.01 and sigma for terminal atoms of 0.02
F01C \\sim F1 \\sim F014 \\sim F0 \\sim F016 \\sim F0AA: within 2A with sigma
of 0.01 and sigma for terminal atoms of 0.02
4. Others
 Sof(F0AA)=Sof(F0)=Sof(F1)=1-FVAR(1)
 Sof(F014)=Sof(F016)=Sof(F01C)=FVAR(1)
 Sof(F00L)=Sof(F2)=Sof(F01E)=1-FVAR(2)
 Sof(F00K)=Sof(F015)=Sof(F01D)=FVAR(2)
5.a Aromatic/amide H refined with riding coordinates:
 C00H(H00H), C00J(H00J), C00N(H00N), C00O(H00O), C00Q(H00Q), C00S(H00S),
 C00V(H00V), C00W(H00W), C00X(H00X), C010(H010), C011(H011), C012(H012),
 C013(H013), C017(H017), C018(H018), C01B(H01B)
5.b X=CH2 refined with riding coordinates:
 N00M(H00A,H00B), N00Y(H00C,H00D)
;
_olex2_submission_special_instructions 'No special instructions were received'
_oxdiff_exptl_absorpt_empirical_details
;
Empirical correction (ABSPACK) includes:
- Absorption correction using spherical harmonics
- Frame scaling
;
_oxdiff_exptl_absorpt_empirical_full_max 2.284
_oxdiff_exptl_absorpt_empirical_full_min 0.633

loop_
_space_group_symop_operation_xyz
'x, y, z'
'-x+1/2, y+1/2, -z+1/2'
'-x, -y, -z'
'x-1/2, -y-1/2, z-1/2'

loop_
_atom_site_label
_atom_site_type_symbol
_atom_site_fract_x
_atom_site_fract_y
_atom_site_fract_z
_atom_site_U_iso_or_equiv
_atom_site_adp_type
_atom_site_occupancy
_atom_site_site_symmetry_order
_atom_site_calc_flag
_atom_site_refinement_flags_posn
_atom_site_refinement_flags_adp
_atom_site_refinement_flags_occupancy
_atom_site_disorder_assembly
_atom_site_disorder_group
Fe01 Fe 0.79269(7) 0.36980(2) 0.71943(6) 0.1006(3) Uani 1 1 d . . . . .
N002 N 0.7858(3) 0.43054(7) 0.7539(3) 0.0945(7) Uani 1 1 d . . . . .
N003 N 0.7372(4) 0.41227(8) 0.9400(3) 0.1034(8) Uani 1 1 d . . . . .
N004 N 0.7904(3) 0.30805(8) 0.6984(3) 0.0963(8) Uani 1 1 d . . . . .
N005 N 0.7481(4) 0.37390(8) 0.8996(3) 0.1089(9) Uani 1 1 d . . . . .
N006 N 0.5408(4) 0.31523(8) 0.6068(3) 0.1068(8) Uani 1 1 d . . . . .
N007 N 0.8347(4) 0.43865(9) 0.5622(3) 0.1136(9) Uani 1 1 d . . . . .
N008 N 0.5693(4) 0.35558(9) 0.6220(4) 0.1214(10) Uani 1 1 d . . . . .
N009 N 1.0408(4) 0.31206(10) 0.7887(3) 0.1162(9) Uani 1 1 d . . . . .
C00A C 0.6618(4) 0.28890(10) 0.6466(4) 0.0994(9) Uani 1 1 d . . . . .
C00B C 0.7570(4) 0.44370(9) 0.8595(4) 0.1008(10) Uani 1 1 d . . . . .
N00C N 0.8381(5) 0.39771(10) 0.5603(4) 0.1277(11) Uani 1 1 d . . . . .
C00D C 0.8046(4) 0.45675(10) 0.6670(4) 0.1018(10) Uani 1 1 d . . . . .
O00E O 0.8970(5) 0.16262(9) 0.6822(5) 0.1769(16) Uani 1 1 d . . . . .
N00F N 1.0173(4) 0.35225(11) 0.7924(4) 0.1248(10) Uani 1 1 d . . . . .
C00G C 0.9153(5) 0.28716(10) 0.7390(4) 0.1026(10) Uani 1 1 d . . . . .
C00H C 0.9189(6) 0.24575(11) 0.7337(4) 0.1164(12) Uani 1 1 d . . . . .
H00H H 1.0085 0.2316 0.7629 0.140 Uiso 1 1 calc R . . . .
C00I C 0.7837(6) 0.22627(11) 0.6834(4) 0.1162(13) Uani 1 1 d . . . . .
C00J C 0.6525(5) 0.24773(11) 0.6363(4) 0.1150(12) Uani 1 1 d . . . . .
H00J H 0.5614 0.2349 0.5992 0.138 Uiso 1 1 calc R . . . .
F00K F 0.3793(17) 0.5043(3) 0.8364(14) 0.215(4) Uani 0.551(11) 1 d D U P A 1
C00L C 0.7618(6) 0.51085(10) 0.7913(5) 0.1281(14) Uani 1 1 d . . . . .
N00M N 0.6576(6) 0.16299(10) 0.6751(5) 0.178(2) Uani 1 1 d . . . . .
H00A H 0.6499 0.1373 0.6695 0.213 Uiso 1 1 calc R . . . .
H00B H 0.5813 0.1773 0.6758 0.213 Uiso 1 1 calc R . . . .
C00N C 0.7432(5) 0.48384(10) 0.8834(5) 0.1243(14) Uani 1 1 d . . . . .
H00N H 0.7224 0.4926 0.9579 0.149 Uiso 1 1 calc R . . . .
C00O C 0.7946(5) 0.49742(11) 0.6832(5) 0.1262(14) Uani 1 1 d . . . . .
H00O H 0.8096 0.5154 0.6224 0.151 Uiso 1 1 calc R . . . .
F00P F 0.3261(6) 0.21742(15) 0.9107(5) 0.254(3) Uani 1 1 d D . . . .
C00Q C 0.7166(5) 0.35149(13) 0.9884(5) 0.1271(14) Uani 1 1 d . . . . .
H00Q H 0.7156 0.3236 0.9872 0.152 Uiso 1 1 calc R . . . .
F00R F 0.3987(6) 0.44197(16) 0.8404(6) 0.271(3) Uani 1 1 d D . . . .
C00S C 0.6993(6) 0.41282(15) 1.0502(5) 0.1343(14) Uani 1 1 d . . . . .
H00S H 0.6849 0.4354 1.0958 0.161 Uiso 1 1 calc R . . . .
C00T C 0.7858(7) 0.18037(12) 0.6825(5) 0.1394(18) Uani 1 1 d . . . . .
O00U O 0.8478(7) 0.57655(11) 0.8001(8) 0.276(4) Uani 1 1 d . . . . .
C00V C 0.4385(7) 0.37291(16) 0.5774(6) 0.1465(18) Uani 1 1 d . . . . .
H00V H 0.4234 0.4005 0.5751 0.176 Uiso 1 1 calc R . . . .
C00W C 0.8749(6) 0.45367(19) 0.4624(5) 0.1471(16) Uani 1 1 d . . . . .
H00W H 0.8824 0.4807 0.4439 0.177 Uiso 1 1 calc R . . . .
C00X C 1.1512(8) 0.36842(19) 0.8352(6) 0.155(2) Uani 1 1 d . . . . .
H00X H 1.1694 0.3958 0.8476 0.186 Uiso 1 1 calc R . . . .
N00Y N 0.6342(8) 0.56873(12) 0.8324(9) 0.250(4) Uani 1 1 d . . . . .
H00C H 0.6245 0.5941 0.8428 0.300 Uiso 1 1 calc R . . . .
H00D H 0.5651 0.5524 0.8381 0.300 Uiso 1 1 calc R . . . .
C00Z C 0.7501(8) 0.55543(13) 0.8088(7) 0.172(2) Uani 1 1 d . . . . .
C010 C 0.3930(6) 0.30841(17) 0.5525(5) 0.1402(15) Uani 1 1 d . . . . .
H010 H 0.3460 0.2836 0.5317 0.168 Uiso 1 1 calc R . . . .
C011 C 0.6862(7) 0.37397(16) 1.0815(6) 0.1424(17) Uani 1 1 d . . . . .
H011 H 0.6611 0.3645 1.1532 0.171 Uiso 1 1 calc R . . . .
C012 C 1.2594(8) 0.3399(3) 0.8589(7) 0.182(3) Uani 1 1 d . . . . .
H012 H 1.3623 0.3442 0.8900 0.219 Uiso 1 1 calc R . . . .
C013 C 1.1892(7) 0.3041(3) 0.8287(6) 0.165(2) Uani 1 1 d . . . . .
H013 H 1.2343 0.2790 0.8344 0.198 Uiso 1 1 calc R . . . .
F014 F 0.5264(15) 0.1897(3) 0.8655(15) 0.244(5) Uani 0.576(8) 1 d D U P B 1
F015 F 0.1783(8) 0.4677(4) 0.7290(16) 0.213(4) Uani 0.551(11) 1 d D U P A 1
F016 F 0.5338(19) 0.2511(4) 0.9001(15) 0.286(6) Uani 0.576(8) 1 d . U P B 1
C017 C 0.3269(7) 0.3452(2) 0.5345(6) 0.165(2) Uani 1 1 d . . . . .
H017 H 0.2250 0.3504 0.4997 0.198 Uiso 1 1 calc R . . . .
C018 C 0.8786(8) 0.3890(2) 0.4571(6) 0.167(2) Uani 1 1 d . . . . .
H018 H 0.8897 0.3629 0.4304 0.200 Uiso 1 1 calc R . . . .
B019 B 0.3252(7) 0.47156(15) 0.7688(6) 0.147(2) Uani 1 1 d D . . . .
B01A B 0.4410(8) 0.22199(19) 0.8625(8) 0.176(3) Uani 1 1 d D . . . .
C01B C 0.9024(8) 0.4225(3) 0.3940(6) 0.171(2) Uani 1 1 d . . . . .
H01B H 0.9316 0.4236 0.3191 0.205 Uiso 1 1 calc R . . . .
F01C F 0.3714(11) 0.2256(3) 0.7326(8) 0.217(3) Uani 0.576(8) 1 d D U P B 1
F01D F 0.3857(16) 0.4719(4) 0.6720(11) 0.234(4) Uani 0.551(11) 1 d D U P A 1
F0AA F 0.4671(14) 0.2599(3) 0.8344(16) 0.195(4) Uani 0.424(8) 1 d D U P B 2
F0 F 0.5316(19) 0.2078(6) 0.9767(13) 0.280(6) Uani 0.424(8) 1 d D U P B 2
F1 F 0.4433(18) 0.1908(4) 0.7857(15) 0.218(5) Uani 0.424(8) 1 d D U P B 2
F00L F 0.388(2) 0.5069(3) 0.7650(18) 0.218(6) Uani 0.449(11) 1 d D U P A 2
F2 F 0.2079(14) 0.4795(5) 0.8091(16) 0.230(5) Uani 0.449(11) 1 d D U P A 2
F01E F 0.262(2) 0.4584(4) 0.6492(9) 0.219(5) Uani 0.449(11) 1 d D U P A 2

loop_
_atom_site_aniso_label
_atom_site_aniso_U_11
_atom_site_aniso_U_22
_atom_site_aniso_U_33
_atom_site_aniso_U_23
_atom_site_aniso_U_13
_atom_site_aniso_U_12
Fe01 0.1217(5) 0.0506(3) 0.1288(5) -0.0020(2) 0.0367(3) 0.0056(2)
N002 0.111(2) 0.0593(13) 0.1201(19) -0.0003(13) 0.0444(16) 0.0011(12)
N003 0.123(2) 0.0726(15) 0.125(2) 0.0005(14) 0.0526(19) -0.0037(14)
N004 0.111(2) 0.0629(13) 0.121(2) 0.0042(12) 0.0434(16) 0.0099(14)
N005 0.126(2) 0.0703(15) 0.132(2) 0.0116(15) 0.041(2) 0.0012(13)
N006 0.110(2) 0.0827(17) 0.127(2) -0.0060(15) 0.0349(17) 0.0023(15)
N007 0.136(3) 0.0899(18) 0.124(2) 0.0054(17) 0.053(2) 0.0065(17)
N008 0.124(3) 0.0795(17) 0.152(3) 0.0048(18) 0.028(2) 0.0214(17)
N009 0.112(2) 0.103(2) 0.136(2) 0.0134(18) 0.0427(19) 0.0141(18)
C00A 0.120(3) 0.0728(17) 0.114(2) -0.0045(16) 0.048(2) 0.0025(18)
C00B 0.117(3) 0.0671(16) 0.128(3) -0.0059(18) 0.052(2) -0.0061(16)
N00C 0.163(3) 0.094(2) 0.130(3) -0.0146(18) 0.051(2) 0.0188(19)
C00D 0.114(3) 0.0725(18) 0.128(3) 0.0033(18) 0.050(2) 0.0006(16)
O00E 0.232(4) 0.0766(16) 0.265(4) 0.006(2) 0.139(4) 0.033(2)
N00F 0.126(3) 0.097(2) 0.146(3) 0.0039(19) 0.034(2) -0.013(2)
C00G 0.122(3) 0.0780(18) 0.120(3) 0.0106(17) 0.055(2) 0.0131(19)
C00H 0.146(4) 0.0751(19) 0.145(3) 0.013(2) 0.068(3) 0.029(2)
C00I 0.163(4) 0.0683(19) 0.141(3) 0.0003(19) 0.082(3) 0.011(2)
C00J 0.140(3) 0.0761(19) 0.142(3) -0.0137(19) 0.063(3) -0.008(2)
F00K 0.244(7) 0.162(6) 0.255(10) -0.091(7) 0.101(8) -0.030(6)
C00L 0.153(3) 0.0619(18) 0.194(4) -0.007(2) 0.089(3) -0.0042(19)
N00M 0.237(5) 0.0669(18) 0.281(6) -0.004(3) 0.155(5) 0.001(2)
C00N 0.166(4) 0.0667(18) 0.170(4) -0.014(2) 0.094(3) -0.0090(19)
C00O 0.156(4) 0.0694(19) 0.176(4) 0.013(2) 0.086(3) 0.0007(19)
F00P 0.298(6) 0.226(5) 0.315(6) 0.084(4) 0.208(5) 0.087(4)
C00Q 0.144(4) 0.091(2) 0.145(4) 0.023(3) 0.042(3) -0.005(2)
F00R 0.211(4) 0.195(4) 0.356(7) 0.099(4) 0.005(4) 0.012(3)
C00S 0.170(4) 0.111(3) 0.141(3) -0.001(3) 0.076(3) -0.002(3)
C00T 0.219(6) 0.065(2) 0.173(4) -0.004(2) 0.117(4) 0.009(3)
O00U 0.332(7) 0.0714(19) 0.542(11) -0.040(3) 0.312(8) -0.033(3)
C00V 0.131(4) 0.120(4) 0.169(5) 0.004(3) 0.017(3) 0.036(3)
C00W 0.172(4) 0.150(4) 0.135(4) 0.009(3) 0.069(3) -0.013(3)
C00X 0.131(4) 0.156(5) 0.170(5) 0.006(3) 0.036(4) -0.037(4)
N00Y 0.270(7) 0.078(2) 0.491(12) -0.010(4) 0.250(8) 0.006(3)
C00Z 0.235(6) 0.063(2) 0.280(7) -0.012(3) 0.171(6) -0.016(3)
C010 0.122(4) 0.131(4) 0.164(4) -0.020(3) 0.037(3) -0.004(3)
C011 0.171(5) 0.130(4) 0.140(4) 0.028(3) 0.067(3) -0.002(3)
C012 0.113(4) 0.224(8) 0.206(6) 0.014(6) 0.042(4) -0.023(5)
C013 0.114(4) 0.195(6) 0.190(5) 0.048(5) 0.051(4) 0.046(4)
F014 0.230(9) 0.239(8) 0.283(13) 0.051(8) 0.110(8) 0.128(7)
F015 0.162(6) 0.184(8) 0.268(11) 0.017(8) 0.029(6) -0.009(5)
F016 0.333(13) 0.197(9) 0.301(12) 0.032(8) 0.055(9) -0.022(9)
C017 0.119(4) 0.167(5) 0.189(5) -0.002(4) 0.018(3) 0.028(4)
C018 0.211(6) 0.161(5) 0.136(4) -0.025(4) 0.063(4) 0.029(5)
B019 0.167(7) 0.098(4) 0.175(6) 0.002(4) 0.050(5) 0.005(4)
B01A 0.193(7) 0.145(6) 0.226(9) 0.068(6) 0.116(8) 0.080(6)
C01B 0.189(6) 0.208(7) 0.127(4) -0.014(5) 0.064(4) -0.001(5)
F01C 0.239(8) 0.228(8) 0.195(6) 0.024(5) 0.080(5) 0.006(7)
F01D 0.251(10) 0.236(9) 0.227(8) -0.048(7) 0.090(8) 0.003(8)
F0AA 0.196(8) 0.154(7) 0.263(11) 0.055(7) 0.115(8) 0.047(6)
F0 0.283(11) 0.251(11) 0.281(12) 0.021(10) 0.048(11) 0.079(9)
F1 0.205(10) 0.255(11) 0.224(11) -0.022(9) 0.108(9) 0.002(9)
F00L 0.223(8) 0.138(6) 0.278(13) 0.002(8) 0.049(10) -0.036(6)
F2 0.206(9) 0.242(10) 0.252(11) -0.070(8) 0.083(8) -0.006(7)
F01E 0.251(12) 0.167(8) 0.219(9) -0.046(6) 0.037(8) 0.011(8)

loop_
_atom_type_symbol
_atom_type_description
_atom_type_scat_dispersion_real
_atom_type_scat_dispersion_imag
_atom_type_scat_source
C C 0.0181 0.0091 'International Tables Vol C Tables 4.2.6.8 and 6.1.1.4'
H H 0.0000 0.0000 'International Tables Vol C Tables 4.2.6.8 and 6.1.1.4'
B B 0.0090 0.0039 'International Tables Vol C Tables 4.2.6.8 and 6.1.1.4'
F F 0.0727 0.0534 'International Tables Vol C Tables 4.2.6.8 and 6.1.1.4'
Fe Fe -1.1336 3.1974 'International Tables Vol C Tables 4.2.6.8 and 6.1.1.4'
N N 0.0311 0.0180 'International Tables Vol C Tables 4.2.6.8 and 6.1.1.4'
O O 0.0492 0.0322 'International Tables Vol C Tables 4.2.6.8 and 6.1.1.4'

loop_
_exptl_crystal_face_index_h
_exptl_crystal_face_index_k
_exptl_crystal_face_index_l
_exptl_crystal_face_perp_dist
0 21 1 0.1046
6 0 -2 0.0795
0 -21 -1 0.0906
-6 0 2 0.0561
0 0 -7 0.0363
0 0 7 0.0363
-2 -11 6 0.0727
2 12 5 0.0726
1 -15 5 0.0681
3 2 4 0.0544

loop_
_geom_angle_atom_site_label_1
_geom_angle_atom_site_label_2
_geom_angle_atom_site_label_3
_geom_angle
_geom_angle_site_symmetry_1
_geom_angle_site_symmetry_3
_geom_angle_publ_flag
N002 Fe01 N004 174.67(11) . . ?
N002 Fe01 N005 75.20(11) . . ?
N002 Fe01 N008 103.46(12) . . ?
N002 Fe01 N00C 74.93(12) . . ?
N002 Fe01 N00F 106.74(13) . . ?
N004 Fe01 N005 99.63(11) . . ?
N004 Fe01 N008 75.14(12) . . ?
N004 Fe01 N00C 110.26(12) . . ?
N004 Fe01 N00F 74.93(13) . . ?
N008 Fe01 N005 92.06(14) . . ?
N008 Fe01 N00C 95.93(16) . . ?
N008 Fe01 N00F 149.76(14) . . ?
N00C Fe01 N005 150.11(11) . . ?
N00F Fe01 N005 97.10(14) . . ?
N00F Fe01 N00C 90.33(15) . . ?
C00B N002 Fe01 120.4(2) . . ?
C00B N002 C00D 119.7(3) . . ?
C00D N002 Fe01 119.8(2) . . ?
N005 N003 C00B 117.5(3) . . ?
C00S N003 N005 111.2(3) . . ?
C00S N003 C00B 131.1(3) . . ?
C00A N004 Fe01 120.1(2) . . ?
C00G N004 Fe01 120.7(3) . . ?
C00G N004 C00A 119.2(3) . . ?
N003 N005 Fe01 114.2(2) . . ?
C00Q N005 Fe01 141.6(3) . . ?
C00Q N005 N003 104.1(3) . . ?
N008 N006 C00A 118.0(3) . . ?
C010 N006 N008 110.8(3) . . ?
C010 N006 C00A 131.2(4) . . ?
N00C N007 C00D 117.3(3) . . ?
C00W N007 N00C 110.3(4) . . ?
C00W N007 C00D 132.2(4) . . ?
N006 N008 Fe01 114.3(2) . . ?
C00V N008 Fe01 140.2(3) . . ?
C00V N008 N006 105.2(4) . . ?
N00F N009 C00G 117.9(3) . . ?
C013 N009 N00F 110.1(5) . . ?
C013 N009 C00G 131.9(5) . . ?
N004 C00A N006 112.1(3) . . ?
N004 C00A C00J 122.6(4) . . ?
C00J C00A N006 125.2(4) . . ?
N002 C00B N003 112.7(3) . . ?
N002 C00B C00N 122.6(3) . . ?
C00N C00B N003 124.7(4) . . ?
N007 N00C Fe01 114.6(3) . . ?
C018 N00C Fe01 140.8(4) . . ?
C018 N00C N007 104.4(4) . . ?
N002 C00D N007 113.2(3) . . ?
N002 C00D C00O 121.9(4) . . ?
C00O C00D N007 124.9(3) . . ?
N009 N00F Fe01 114.6(3) . . ?
C00X N00F Fe01 139.6(4) . . ?
C00X N00F N009 105.6(4) . . ?
N004 C00G N009 111.8(3) . . ?
N004 C00G C00H 123.0(4) . . ?
C00H C00G N009 125.2(4) . . ?
C00G C00H H00H 121.5 . . ?
C00I C00H C00G 117.1(4) . . ?
C00I C00H H00H 121.5 . . ?
C00H C00I C00T 117.4(4) . . ?
C00J C00I C00H 120.7(3) . . ?
C00J C00I C00T 121.8(5) . . ?
C00A C00J C00I 117.3(4) . . ?
C00A C00J H00J 121.3 . . ?
C00I C00J H00J 121.3 . . ?
C00N C00L C00Z 121.2(4) . . ?
C00O C00L C00N 120.6(3) . . ?
C00O C00L C00Z 118.2(4) . . ?
H00A N00M H00B 120.0 . . ?
C00T N00M H00A 120.0 . . ?
C00T N00M H00B 120.0 . . ?
C00B C00N C00L 117.1(4) . . ?
C00B C00N H00N 121.5 . . ?
C00L C00N H00N 121.5 . . ?
C00D C00O H00O 120.9 . . ?
C00L C00O C00D 118.2(4) . . ?
C00L C00O H00O 120.9 . . ?
N005 C00Q H00Q 124.1 . . ?
N005 C00Q C011 111.9(4) . . ?
C011 C00Q H00Q 124.1 . . ?
N003 C00S H00S 127.0 . . ?
N003 C00S C011 106.1(4) . . ?
C011 C00S H00S 127.0 . . ?
O00E C00T C00I 120.4(5) . . ?
O00E C00T N00M 124.1(4) . . ?
N00M C00T C00I 115.4(4) . . ?
N008 C00V H00V 124.4 . . ?
N008 C00V C017 111.2(5) . . ?
C017 C00V H00V 124.4 . . ?
N007 C00W H00W 126.2 . . ?
N007 C00W C01B 107.6(6) . . ?
C01B C00W H00W 126.2 . . ?
N00F C00X H00X 124.5 . . ?
N00F C00X C012 111.0(6) . . ?
C012 C00X H00X 124.5 . . ?
H00C N00Y H00D 120.0 . . ?
C00Z N00Y H00C 120.0 . . ?
C00Z N00Y H00D 120.0 . . ?
O00U C00Z C00L 119.4(5) . . ?
O00U C00Z N00Y 122.6(5) . . ?
N00Y C00Z C00L 118.0(5) . . ?
N006 C010 H010 127.1 . . ?
N006 C010 C017 105.9(5) . . ?
C017 C010 H010 127.1 . . ?
C00Q C011 C00S 106.7(4) . . ?
C00Q C011 H011 126.6 . . ?
C00S C011 H011 126.6 . . ?
C00X C012 H012 126.5 . . ?
C013 C012 C00X 106.9(6) . . ?
C013 C012 H012 126.5 . . ?
N009 C013 C012 106.4(6) . . ?
N009 C013 H013 126.8 . . ?
C012 C013 H013 126.8 . . ?
C00V C017 H017 126.5 . . ?
C010 C017 C00V 107.0(5) . . ?
C010 C017 H017 126.5 . . ?
N00C C018 H018 124.0 . . ?
N00C C018 C01B 112.1(6) . . ?
C01B C018 H018 124.0 . . ?
F00K B019 F01D 104.2(8) . . ?
F00R B019 F00K 104.2(9) . . ?
F00R B019 F015 115.4(7) . . ?
F00R B019 F01D 101.5(7) . . ?
F00R B019 F00L 121.9(9) . . ?
F00R B019 F2 107.1(10) . . ?
F00R B019 F01E 109.1(7) . . ?
F015 B019 F00K 116.7(11) . . ?
F015 B019 F01D 113.0(9) . . ?
F00L B019 F2 104.6(12) . . ?
F00L B019 F01E 109.6(10) . . ?
F2 B019 F01E 102.7(10) . . ?
F00P B01A F01C 102.8(7) . . ?
F00P B01A F0AA 114.8(6) . . ?
F00P B01A F0 87.7(9) . . ?
F014 B01A F00P 116.3(8) . . ?
F014 B01A F01C 101.1(9) . . ?
F016 B01A F00P 120.6(10) . . ?
F016 B01A F014 105.0(12) . . ?
F016 B01A F01C 109.1(9) . . ?
F0AA B01A F0 115.4(12) . . ?
F1 B01A F00P 108.6(9) . . ?
F1 B01A F0AA 123.8(11) . . ?
F1 B01A F0 99.9(10) . . ?
C00W C01B C018 105.7(6) . . ?
C00W C01B H01B 127.2 . . ?
C018 C01B H01B 127.2 . . ?

loop_
_geom_bond_atom_site_label_1
_geom_bond_atom_site_label_2
_geom_bond_distance
_geom_bond_site_symmetry_2
_geom_bond_publ_flag
Fe01 N002 2.061(2) . ?
Fe01 N004 2.068(3) . ?
Fe01 N005 2.117(4) . ?
Fe01 N008 2.092(4) . ?
Fe01 N00C 2.109(4) . ?
Fe01 N00F 2.093(4) . ?
N002 C00B 1.325(5) . ?
N002 C00D 1.332(5) . ?
N003 N005 1.364(4) . ?
N003 C00B 1.409(5) . ?
N003 C00S 1.343(5) . ?
N004 C00A 1.328(4) . ?
N004 C00G 1.316(4) . ?
N005 C00Q 1.318(5) . ?
N006 N008 1.370(4) . ?
N006 C00A 1.393(5) . ?
N006 C010 1.349(6) . ?
N007 N00C 1.364(5) . ?
N007 C00D 1.386(5) . ?
N007 C00W 1.342(6) . ?
N008 C00V 1.307(6) . ?
N009 N00F 1.359(5) . ?
N009 C00G 1.406(5) . ?
N009 C013 1.350(6) . ?
C00A C00J 1.376(5) . ?
C00B C00N 1.375(5) . ?
N00C C018 1.314(7) . ?
C00D C00O 1.372(5) . ?
O00E C00T 1.197(6) . ?
N00F C00X 1.313(7) . ?
C00G C00H 1.381(5) . ?
C00H H00H 0.9300 . ?
C00H C00I 1.379(6) . ?
C00I C00J 1.379(6) . ?
C00I C00T 1.529(5) . ?
C00J H00J 0.9300 . ?
F00K B019 1.325(7) . ?
C00L C00N 1.391(6) . ?
C00L C00O 1.371(6) . ?
C00L C00Z 1.505(5) . ?
N00M H00A 0.8600 . ?
N00M H00B 0.8600 . ?
N00M C00T 1.312(7) . ?
C00N H00N 0.9300 . ?
C00O H00O 0.9300 . ?
F00P B01A 1.336(6) . ?
C00Q H00Q 0.9300 . ?
C00Q C011 1.352(7) . ?
F00R B019 1.313(5) . ?
C00S H00S 0.9300 . ?
C00S C011 1.352(6) . ?
O00U C00Z 1.179(6) . ?
C00V H00V 0.9300 . ?
C00V C017 1.367(8) . ?
C00W H00W 0.9300 . ?
C00W C01B 1.343(8) . ?
C00X H00X 0.9300 . ?
C00X C012 1.354(9) . ?
N00Y H00C 0.8600 . ?
N00Y H00D 0.8600 . ?
N00Y C00Z 1.266(7) . ?
C010 H010 0.9300 . ?
C010 C017 1.359(8) . ?
C011 H011 0.9300 . ?
C012 H012 0.9300 . ?
C012 C013 1.353(10) . ?
C013 H013 0.9300 . ?
F014 B01A 1.335(7) . ?
F015 B019 1.317(7) . ?
F016 B01A 1.283(17) . ?
C017 H017 0.9300 . ?
C018 H018 0.9300 . ?
C018 C01B 1.363(9) . ?
B019 F01D 1.331(7) . ?
B019 F00L 1.323(7) . ?
B019 F2 1.323(7) . ?
B019 F01E 1.325(7) . ?
B01A F01C 1.365(7) . ?
B01A F0AA 1.339(7) . ?
B01A F0 1.357(8) . ?
B01A F1 1.335(8) . ?
C01B H01B 0.9300 . ?

loop_
_geom_torsion_atom_site_label_1
_geom_torsion_atom_site_label_2
_geom_torsion_atom_site_label_3
_geom_torsion_atom_site_label_4
_geom_torsion
_geom_torsion_site_symmetry_1
_geom_torsion_site_symmetry_2
_geom_torsion_site_symmetry_3
_geom_torsion_site_symmetry_4
_geom_torsion_publ_flag
Fe01 N002 C00B N003 1.4(4) . . . . ?
Fe01 N002 C00B C00N -176.4(3) . . . . ?
Fe01 N002 C00D N007 -3.0(4) . . . . ?
Fe01 N002 C00D C00O 177.2(3) . . . . ?
Fe01 N004 C00A N006 2.7(4) . . . . ?
Fe01 N004 C00A C00J -176.5(3) . . . . ?
Fe01 N004 C00G N009 -2.9(4) . . . . ?
Fe01 N004 C00G C00H 176.4(3) . . . . ?
Fe01 N005 C00Q C011 -174.3(4) . . . . ?
Fe01 N008 C00V C017 -172.5(4) . . . . ?
Fe01 N00C C018 C01B -174.6(5) . . . . ?
Fe01 N00F C00X C012 -174.2(4) . . . . ?
N002 C00B C00N C00L -0.4(7) . . . . ?
N002 C00D C00O C00L -1.1(7) . . . . ?
N003 N005 C00Q C011 0.3(6) . . . . ?
N003 C00B C00N C00L -177.9(4) . . . . ?
N003 C00S C011 C00Q -0.1(6) . . . . ?
N004 C00A C00J C00I 0.5(6) . . . . ?
N004 C00G C00H C00I -0.1(6) . . . . ?
N005 N003 C00B N002 -0.7(5) . . . . ?
N005 N003 C00B C00N 177.1(4) . . . . ?
N005 N003 C00S C011 0.3(6) . . . . ?
N005 C00Q C011 C00S -0.1(7) . . . . ?
N006 N008 C00V C017 0.2(6) . . . . ?
N006 C00A C00J C00I -178.6(3) . . . . ?
N006 C010 C017 C00V 0.8(7) . . . . ?
N007 N00C C018 C01B 0.5(7) . . . . ?
N007 C00D C00O C00L 179.1(4) . . . . ?
N007 C00W C01B C018 -0.6(8) . . . . ?
N008 N006 C00A N004 1.8(4) . . . . ?
N008 N006 C00A C00J -179.0(4) . . . . ?
N008 N006 C010 C017 -0.7(6) . . . . ?
N008 C00V C017 C010 -0.7(8) . . . . ?
N009 N00F C00X C012 0.1(7) . . . . ?
N009 C00G C00H C00I 179.0(4) . . . . ?
C00A N004 C00G N009 178.9(3) . . . . ?
C00A N004 C00G C00H -1.9(5) . . . . ?
C00A N006 N008 Fe01 -5.2(4) . . . . ?
C00A N006 N008 C00V 179.9(4) . . . . ?
C00A N006 C010 C017 179.8(4) . . . . ?
C00B N002 C00D N007 179.7(3) . . . . ?
C00B N002 C00D C00O -0.2(6) . . . . ?
C00B N003 N005 Fe01 -0.3(4) . . . . ?
C00B N003 N005 C00Q -176.6(4) . . . . ?
C00B N003 C00S C011 175.8(4) . . . . ?
N00C N007 C00D N002 1.3(5) . . . . ?
N00C N007 C00D C00O -178.9(4) . . . . ?
N00C N007 C00W C01B 0.9(6) . . . . ?
N00C C018 C01B C00W 0.0(8) . . . . ?
C00D N002 C00B N003 178.8(3) . . . . ?
C00D N002 C00B C00N 0.9(6) . . . . ?
C00D N007 N00C Fe01 0.9(5) . . . . ?
C00D N007 N00C C018 -175.8(4) . . . . ?
C00D N007 C00W C01B 174.8(5) . . . . ?
N00F N009 C00G N004 2.2(5) . . . . ?
N00F N009 C00G C00H -177.0(4) . . . . ?
N00F N009 C013 C012 0.6(7) . . . . ?
N00F C00X C012 C013 0.3(9) . . . . ?
C00G N004 C00A N006 -179.1(3) . . . . ?
C00G N004 C00A C00J 1.7(5) . . . . ?
C00G N009 N00F Fe01 -0.6(4) . . . . ?
C00G N009 N00F C00X -176.5(4) . . . . ?
C00G N009 C013 C012 175.9(5) . . . . ?
C00G C00H C00I C00J 2.4(6) . . . . ?
C00G C00H C00I C00T -177.5(3) . . . . ?
C00H C00I C00J C00A -2.5(6) . . . . ?
C00H C00I C00T O00E -24.9(7) . . . . ?
C00H C00I C00T N00M 158.7(5) . . . . ?
C00J C00I C00T O00E 155.2(5) . . . . ?
C00J C00I C00T N00M -21.2(7) . . . . ?
C00N C00L C00O C00D 1.6(7) . . . . ?
C00N C00L C00Z O00U 127.6(8) . . . . ?
C00N C00L C00Z N00Y -52.4(10) . . . . ?
C00O C00L C00N C00B -0.9(7) . . . . ?
C00O C00L C00Z O00U -51.0(10) . . . . ?
C00O C00L C00Z N00Y 128.9(8) . . . . ?
C00S N003 N005 Fe01 176.0(3) . . . . ?
C00S N003 N005 C00Q -0.3(5) . . . . ?
C00S N003 C00B N002 -176.1(4) . . . . ?
C00S N003 C00B C00N 1.7(7) . . . . ?
C00T C00I C00J C00A 177.3(4) . . . . ?
C00W N007 N00C Fe01 175.7(3) . . . . ?
C00W N007 N00C C018 -0.9(6) . . . . ?
C00W N007 C00D N002 -172.3(5) . . . . ?
C00W N007 C00D C00O 7.6(8) . . . . ?
C00X C012 C013 N009 -0.5(8) . . . . ?
C00Z C00L C00N C00B -179.6(5) . . . . ?
C00Z C00L C00O C00D -179.7(5) . . . . ?
C010 N006 N008 Fe01 175.2(3) . . . . ?
C010 N006 N008 C00V 0.3(5) . . . . ?
C010 N006 C00A N004 -178.7(4) . . . . ?
C010 N006 C00A C00J 0.5(7) . . . . ?
C013 N009 N00F Fe01 175.5(3) . . . . ?
C013 N009 N00F C00X -0.4(5) . . . . ?
C013 N009 C00G N004 -172.9(5) . . . . ?
C013 N009 C00G C00H 7.9(7) . . . . ?

loop_
_exptl_oxdiff_crystal_face_indexfrac_h
_exptl_oxdiff_crystal_face_indexfrac_k
_exptl_oxdiff_crystal_face_indexfrac_l
_exptl_oxdiff_crystal_face_x
_exptl_oxdiff_crystal_face_y
_exptl_oxdiff_crystal_face_z
0.0244 21.4130 0.8721 0.4455 0.1853 0.8759
6.0662 -0.1795 -2.2991 -0.8127 -0.3363 0.4759
0.3636 -21.3703 -1.0169 -0.4964 -0.2063 -0.8432
-6.0651 0.4133 2.3083 0.8174 0.3382 -0.4663
0.0750 -0.0196 -7.0156 0.3008 -0.9931 -0.0999
-0.0750 0.0196 7.0156 -0.3008 0.9931 0.0999
-2.0544 -11.0029 6.0014 -0.2096 0.8211 -0.5273
1.9359 12.0343 5.0224 -0.2402 0.7423 0.7245
0.9531 -14.9891 5.0311 -0.7089 0.6671 -0.4455
2.9504 2.0316 4.0368 -0.5766 0.5721 0.3942
